data_2219378
loop_
_publ_author_name
'Kitamura, Chitoshi'
'Akamatsu, Naoki'
'Yoneda, Akio'
'Kawase, Takeshi'

_publ_section_title
;
 6,7-Dimethoxy-1,4-anthraquinone
;
_journal_coeditor_code IS2326
_journal_issue 9
_journal_name_full 'Acta Crystallographica Section E'
_journal_page_first o1802
_journal_paper_doi 10.1107/S1600536808026500
_journal_volume 64
_journal_year 2008
_chemical_formula_iupac 'C16 H12 O4'
_chemical_formula_moiety 'C16 H12 O4'
_chemical_formula_sum 'C16 H12 O4'
_chemical_formula_weight 268.26
_chemical_melting_point 547
_chemical_name_systematic
;
6,7-Dimethoxy-1,4-anthraquinone
;
_space_group_IT_number 14
_symmetry_cell_setting monoclinic
_symmetry_space_group_name_Hall '-P 2ybc'
_symmetry_space_group_name_H-M 'P 1 21/c 1'
_atom_sites_solution_hydrogens geom
_atom_sites_solution_primary direct
_cell_angle_alpha 90
_cell_angle_beta 106.646(10)
_cell_angle_gamma 90
_cell_formula_units_Z 4
_cell_length_a 7.478(3)
_cell_length_b 7.492(3)
_cell_length_c 22.949(9)
_cell_measurement_reflns_used 3335
_cell_measurement_temperature 223
_cell_measurement_theta_max 27.4835
_cell_measurement_theta_min 3.2335
_cell_volume 1231.8(9)
_computing_cell_refinement 'CrystalClear (Rigaku/MSC, 2001)'
_computing_data_collection 'CrystalClear (Rigaku/MSC, 2001)'
_computing_data_reduction 'WinGX (Farrugia, 1999)'
_computing_molecular_graphics 'ORTEP-3 for Windows (Farrugia, 1997)'
_computing_publication_material 'WinGX (Farrugia, 1999)'
_computing_structure_refinement 'SHELXL97 (Sheldrick, 2008)'
_computing_structure_solution 'SIR2004 (Burla <i>et al.</i>,  2005)'
_diffrn_ambient_temperature 223
_diffrn_detector_area_resol_mean 14.7059
_diffrn_measured_fraction_theta_full 0.957
_diffrn_measured_fraction_theta_max 0.957
_diffrn_measurement_device_type
;
Rigaku/MSC Mercury CCD area-detector
;
_diffrn_measurement_method '\f and \w'
_diffrn_radiation_monochromator graphite
_diffrn_radiation_source 'rotating-anode X-ray tube'
_diffrn_radiation_type MoK\a
_diffrn_radiation_wavelength 0.71073
_diffrn_reflns_av_R_equivalents 0.0178
_diffrn_reflns_limit_h_max 9
_diffrn_reflns_limit_h_min -9
_diffrn_reflns_limit_k_max 9
_diffrn_reflns_limit_k_min -9
_diffrn_reflns_limit_l_max 9
_diffrn_reflns_limit_l_min -29
_diffrn_reflns_number 5255
_diffrn_reflns_theta_full 27.48
_diffrn_reflns_theta_max 27.48
_diffrn_reflns_theta_min 3.29
_diffrn_standards_number 0
_exptl_absorpt_coefficient_mu 0.104
_exptl_absorpt_correction_T_max 0.9912
_exptl_absorpt_correction_T_min 0.9742
_exptl_absorpt_correction_type numerical
_exptl_absorpt_process_details '(<i>NUMABS</i>; Higashi, 1999)'
_exptl_crystal_colour yellow
_exptl_crystal_density_diffrn 1.446
_exptl_crystal_density_method 'not measured'
_exptl_crystal_description prism
_exptl_crystal_F_000 560
_exptl_crystal_size_max 0.5
_exptl_crystal_size_mid 0.1
_exptl_crystal_size_min 0.1
_refine_diff_density_max 0.283
_refine_diff_density_min -0.173
_refine_ls_extinction_method none
_refine_ls_goodness_of_fit_ref 1.094
_refine_ls_hydrogen_treatment constr
_refine_ls_matrix_type full
_refine_ls_number_parameters 181
_refine_ls_number_reflns 2705
_refine_ls_number_restraints 0
_refine_ls_restrained_S_all 1.094
_refine_ls_R_factor_all 0.062
_refine_ls_R_factor_gt 0.0486
_refine_ls_shift/su_max 0
_refine_ls_shift/su_mean 0
_refine_ls_structure_factor_coef Fsqd
_refine_ls_weighting_details 'calc w=1/[\s^2^(Fo^2^)+(0.089P)^2^+0.0212P] where P=(Fo^2^+2Fc^2^)/3'
_refine_ls_weighting_scheme calc
_refine_ls_wR_factor_gt 0.1352
_refine_ls_wR_factor_ref 0.147
_reflns_number_gt 2177
_reflns_number_total 2705
_reflns_threshold_expression I>2\s(I)
_cod_data_source_file is2326.cif
_cod_data_source_block I
_cod_original_cell_volume 1231.8(8)
_cod_original_sg_symbol_H-M 'P 21/c'
_cod_database_code 2219378
_cod_database_fobs_code 2219378

loop_
_symmetry_equiv_pos_as_xyz
'x, y, z'
'-x, y+1/2, -z+1/2'
'-x, -y, -z'
'x, -y-1/2, z-1/2'

loop_
_atom_site_type_symbol
_atom_site_label
_atom_site_fract_x
_atom_site_fract_y
_atom_site_fract_z
_atom_site_U_iso_or_equiv
_atom_site_adp_type
_atom_site_calc_flag
_atom_site_refinement_flags
_atom_site_occupancy
C C1 0.2346(2) 0.81897(17) 0.17745(6) 0.0348(3) Uani d . 1
C C2 0.4192(2) 0.7551(2) 0.21515(7) 0.0439(4) Uani d . 1
H H2 0.4546 0.7773 0.2572 0.053 Uiso calc R 1
C C3 0.5361(2) 0.66760(19) 0.19142(7) 0.0429(4) Uani d . 1
H H3 0.6498 0.6269 0.2176 0.052 Uiso calc R 1
C C4 0.4950(2) 0.63168(17) 0.12589(6) 0.0362(3) Uani d . 1
C C5 0.30905(19) 0.68684(15) 0.08623(6) 0.0286(3) Uani d . 1
C C6 0.26003(18) 0.65203(15) 0.02483(6) 0.0280(3) Uani d . 1
H H6 0.3465 0.596 0.0081 0.034 Uiso calc R 1
C C7 0.08283(18) 0.69868(15) -0.01340(6) 0.0254(3) Uani d . 1
C C8 0.03163(18) 0.66243(15) -0.07661(6) 0.0273(3) Uani d . 1
H H8 0.1177 0.6074 -0.0937 0.033 Uiso calc R 1
C C9 -0.14174(19) 0.70671(16) -0.11289(6) 0.0285(3) Uani d . 1
C C10 -0.27351(18) 0.79192(15) -0.08715(6) 0.0289(3) Uani d . 1
C C11 -0.22806(19) 0.82638(16) -0.02631(6) 0.0285(3) Uani d . 1
H H11 -0.3163 0.88 -0.0098 0.034 Uiso calc R 1
C C12 -0.04838(18) 0.78199(15) 0.01235(6) 0.0263(3) Uani d . 1
C C13 0.00577(19) 0.81899(16) 0.07530(6) 0.0292(3) Uani d . 1
H H13 -0.0794 0.8749 0.0926 0.035 Uiso calc R 1
C C14 0.18036(19) 0.77496(16) 0.11181(6) 0.0289(3) Uani d . 1
C C15 -0.0736(2) 0.6124(2) -0.20281(7) 0.0449(4) Uani d . 1
H H15A -0.1353 0.593 -0.2457 0.067 Uiso calc R 1
H H15B -0.0186 0.5013 -0.1843 0.067 Uiso calc R 1
H H15C 0.0235 0.7014 -0.1984 0.067 Uiso calc R 1
C C16 -0.5822(2) 0.9018(2) -0.10571(7) 0.0413(4) Uani d . 1
H H16A -0.6925 0.9256 -0.1393 0.062 Uiso calc R 1
H H16B -0.5399 1.0117 -0.0837 0.062 Uiso calc R 1
H H16C -0.6123 0.8153 -0.0785 0.062 Uiso calc R 1
O O1 0.13258(17) 0.90386(15) 0.20045(5) 0.0496(3) Uani d . 1
O O2 0.61027(17) 0.55939(15) 0.10512(5) 0.0524(3) Uani d . 1
O O3 -0.20663(14) 0.67321(13) -0.17341(4) 0.0372(3) Uani d . 1
O O4 -0.43858(14) 0.83254(13) -0.12867(4) 0.0375(3) Uani d . 1

loop_
_atom_site_aniso_label
_atom_site_aniso_U_11
_atom_site_aniso_U_22
_atom_site_aniso_U_33
_atom_site_aniso_U_12
_atom_site_aniso_U_13
_atom_site_aniso_U_23
C1 0.0407(8) 0.0377(7) 0.0246(7) -0.0091(5) 0.0069(6) -0.0012(5)
C2 0.0509(9) 0.0481(8) 0.0260(7) -0.0077(7) 0.0000(7) 0.0020(6)
C3 0.0426(9) 0.0416(7) 0.0348(8) -0.0005(6) -0.0047(7) 0.0043(6)
C4 0.0348(8) 0.0339(7) 0.0344(8) -0.0014(5) 0.0014(6) 0.0030(5)
C5 0.0301(7) 0.0271(6) 0.0263(7) -0.0030(4) 0.0045(5) 0.0022(4)
C6 0.0276(7) 0.0285(6) 0.0280(7) -0.0012(4) 0.0078(5) 0.0011(4)
C7 0.0279(7) 0.0248(6) 0.0237(7) -0.0032(4) 0.0076(5) 0.0012(4)
C8 0.0283(7) 0.0299(6) 0.0248(7) -0.0030(4) 0.0093(5) -0.0020(4)
C9 0.0309(7) 0.0327(6) 0.0218(6) -0.0065(5) 0.0073(5) -0.0014(4)
C10 0.0243(7) 0.0320(6) 0.0283(7) -0.0032(5) 0.0044(5) 0.0026(5)
C11 0.0276(7) 0.0312(6) 0.0274(7) -0.0003(4) 0.0089(5) -0.0009(5)
C12 0.0281(7) 0.0265(6) 0.0243(6) -0.0031(4) 0.0073(5) 0.0011(4)
C13 0.0322(7) 0.0305(6) 0.0256(7) -0.0029(5) 0.0094(6) -0.0017(4)
C14 0.0333(7) 0.0286(6) 0.0240(7) -0.0065(5) 0.0069(5) 0.0005(4)
C15 0.0452(9) 0.0650(9) 0.0254(7) -0.0003(7) 0.0114(6) -0.0089(6)
C16 0.0267(7) 0.0530(8) 0.0431(9) 0.0020(6) 0.0081(6) 0.0042(6)
O1 0.0507(7) 0.0691(7) 0.0311(6) -0.0053(5) 0.0150(5) -0.0111(5)
O2 0.0393(7) 0.0647(7) 0.0473(7) 0.0151(5) 0.0029(5) -0.0009(5)
O3 0.0324(6) 0.0543(6) 0.0226(5) -0.0008(4) 0.0041(4) -0.0040(4)
O4 0.0275(6) 0.0520(6) 0.0292(5) 0.0027(4) 0.0021(4) 0.0007(4)

loop_
_atom_type_symbol
_atom_type_description
_atom_type_scat_dispersion_real
_atom_type_scat_dispersion_imag
_atom_type_scat_source
C C 0.0033 0.0016 'International Tables Vol C Tables 4.2.6.8 and 6.1.1.4'
H H 0 0 'International Tables Vol C Tables 4.2.6.8 and 6.1.1.4'
O O 0.0106 0.006 'International Tables Vol C Tables 4.2.6.8 and 6.1.1.4'

loop_
_geom_angle_atom_site_label_1
_geom_angle_atom_site_label_2
_geom_angle_atom_site_label_3
_geom_angle
O1 C1 C14 122.12(14)
O1 C1 C2 120.49(13)
C14 C1 C2 117.39(13)
C3 C2 C1 122.14(14)
C3 C2 H2 118.9
C1 C2 H2 118.9
C2 C3 C4 122.70(14)
C2 C3 H3 118.7
C4 C3 H3 118.7
O2 C4 C3 120.97(13)
O2 C4 C5 121.61(13)
C3 C4 C5 117.42(13)
C6 C5 C14 119.78(12)
C6 C5 C4 120.19(13)
C14 C5 C4 120.03(12)
C5 C6 C7 121.23(12)
C5 C6 H6 119.4
C7 C6 H6 119.4
C6 C7 C8 121.38(12)
C6 C7 C12 119.13(11)
C8 C7 C12 119.48(12)
C9 C8 C7 120.57(12)
C9 C8 H8 119.7
C7 C8 H8 119.7
O3 C9 C8 125.28(12)
O3 C9 C10 114.65(12)
C8 C9 C10 120.05(12)
O4 C10 C11 125.79(12)
O4 C10 C9 113.79(12)
C11 C10 C9 120.42(12)
C10 C11 C12 120.58(12)
C10 C11 H11 119.7
C12 C11 H11 119.7
C13 C12 C11 122.39(12)
C13 C12 C7 118.71(12)
C11 C12 C7 118.90(12)
C14 C13 C12 121.39(13)
C14 C13 H13 119.3
C12 C13 H13 119.3
C13 C14 C5 119.72(12)
C13 C14 C1 120.17(13)
C5 C14 C1 120.11(12)
O3 C15 H15A 109.5
O3 C15 H15B 109.5
H15A C15 H15B 109.5
O3 C15 H15C 109.5
H15A C15 H15C 109.5
H15B C15 H15C 109.5
O4 C16 H16A 109.5
O4 C16 H16B 109.5
H16A C16 H16B 109.5
O4 C16 H16C 109.5
H16A C16 H16C 109.5
H16B C16 H16C 109.5
C9 O3 C15 116.71(11)
C10 O4 C16 116.88(11)

loop_
_geom_bond_atom_site_label_1
_geom_bond_atom_site_label_2
_geom_bond_distance
C1 O1 1.2233(18)
C1 C14 1.4806(19)
C1 C2 1.482(2)
C2 C3 1.328(2)
C2 H2 0.94
C3 C4 1.471(2)
C3 H3 0.94
C4 O2 1.2248(18)
C4 C5 1.4856(19)
C5 C6 1.3755(19)
C5 C14 1.4249(19)
C6 C7 1.4078(18)
C6 H6 0.94
C7 C8 1.4165(18)
C7 C12 1.4262(19)
C8 C9 1.3659(19)
C8 H8 0.94
C9 O3 1.3570(16)
C9 C10 1.4356(19)
C10 O4 1.3603(16)
C10 C11 1.3637(19)
C11 C12 1.4213(19)
C11 H11 0.94
C12 C13 1.4116(19)
C13 C14 1.374(2)
C13 H13 0.94
C15 O3 1.4273(18)
C15 H15A 0.97
C15 H15B 0.97
C15 H15C 0.97
C16 O4 1.4231(18)
C16 H16A 0.97
C16 H16B 0.97
C16 H16C 0.97

loop_
_geom_torsion_atom_site_label_1
_geom_torsion_atom_site_label_2
_geom_torsion_atom_site_label_3
_geom_torsion_atom_site_label_4
_geom_torsion
O1 C1 C2 C3 -177.80(14)
C14 C1 C2 C3 2.5(2)
C1 C2 C3 C4 1.9(2)
C2 C3 C4 O2 175.88(15)
C2 C3 C4 C5 -4.0(2)
O2 C4 C5 C6 2.1(2)
C3 C4 C5 C6 -178.01(11)
O2 C4 C5 C14 -178.31(13)
C3 C4 C5 C14 1.54(18)
C14 C5 C6 C7 -1.29(18)
C4 C5 C6 C7 178.27(10)
C5 C6 C7 C8 -179.76(10)
C5 C6 C7 C12 -0.62(18)
C6 C7 C8 C9 179.20(10)
C12 C7 C8 C9 0.06(18)
C7 C8 C9 O3 -177.93(10)
C7 C8 C9 C10 0.46(19)
O3 C9 C10 O4 -3.06(16)
C8 C9 C10 O4 178.39(11)
O3 C9 C10 C11 177.38(11)
C8 C9 C10 C11 -1.16(19)
O4 C10 C11 C12 -178.17(10)
C9 C10 C11 C12 1.33(19)
C10 C11 C12 C13 178.54(11)
C10 C11 C12 C7 -0.80(18)
C6 C7 C12 C13 1.57(17)
C8 C7 C12 C13 -179.27(10)
C6 C7 C12 C11 -179.07(10)
C8 C7 C12 C11 0.09(17)
C11 C12 C13 C14 -179.95(10)
C7 C12 C13 C14 -0.61(19)
C12 C13 C14 C5 -1.28(19)
C12 C13 C14 C1 178.67(10)
C6 C5 C14 C13 2.25(18)
C4 C5 C14 C13 -177.31(11)
C6 C5 C14 C1 -177.71(11)
C4 C5 C14 C1 2.73(17)
O1 C1 C14 C13 -4.4(2)
C2 C1 C14 C13 175.27(11)
O1 C1 C14 C5 175.55(12)
C2 C1 C14 C5 -4.77(18)
C8 C9 O3 C15 -10.22(19)
C10 C9 O3 C15 171.32(11)
C11 C10 O4 C16 -6.25(19)
C9 C10 O4 C16 174.23(11)

loop_
_cod_related_entry_id
_cod_related_entry_database
_cod_related_entry_code
1 ChemSpider 24740637
